data_4084367
loop_
_publ_author_name
'Izod, Keith'
'Wills, Corinne'
'Anderson, Emma'
'Harrington, Ross W.'
'Probert, Michael R.'

_publ_section_title
;
 Insights into the Stability and Structures of Phosphine-Boranes and Their
 \a-Metalated Derivatives
;
_journal_issue 19
_journal_name_full Organometallics
_journal_page_first 5283
_journal_paper_doi 10.1021/om5005995
_journal_volume 33
_journal_year 2014
_chemical_formula_moiety 'C25 H41 Li N2 P2'
_chemical_formula_sum 'C25 H41 Li N2 P2'
_chemical_formula_weight 438.48
_chemical_name_systematic
;
 ?
;
_space_group_crystal_system monoclinic
_space_group_IT_number 4
_space_group_name_Hall 'P 2yb'
_space_group_name_H-M_alt 'P 1 21 1'
_symmetry_space_group_name_Hall 'P 2yb'
_symmetry_space_group_name_H-M 'P 1 21 1'
_atom_sites_solution_hydrogens mixed
_audit_creation_date 2014-04-01
_audit_creation_method
;
Olex2 1.2-alpha
(compiled 2014.03.19 svn.r2915 for OlexSys, GUI svn.r4811)
;
_cell_angle_alpha 90
_cell_angle_beta 113.598(7)
_cell_angle_gamma 90
_cell_formula_units_Z 2
_cell_length_a 9.2843(6)
_cell_length_b 17.0975(7)
_cell_length_c 9.3062(5)
_cell_measurement_reflns_used 5906
_cell_measurement_temperature 150
_cell_measurement_theta_max 28.4368
_cell_measurement_theta_min 3.3675
_cell_volume 1353.72(15)
_computing_cell_refinement
;
CrysAlisPro, Agilent Technologies,
Version 1.171.35.21 (release 20-01-2012 CrysAlis171 .NET)
(compiled Jan 23 2012,18:06:46)
;
_computing_data_collection
;
CrysAlisPro, Agilent Technologies,
Version 1.171.35.21 (release 20-01-2012 CrysAlis171 .NET)
(compiled Jan 23 2012,18:06:46)
;
_computing_data_reduction
;
CrysAlisPro, Agilent Technologies,
Version 1.171.35.21 (release 20-01-2012 CrysAlis171 .NET)
(compiled Jan 23 2012,18:06:46)
;
_computing_molecular_graphics 'Olex2 (Dolomanov et al., 2009)'
_computing_publication_material 'Olex2 (Dolomanov et al., 2009)'
_computing_structure_refinement 'XL (Sheldrick, 2008)'
_diffrn_ambient_temperature 150
_diffrn_detector_area_resol_mean 10.3968
_diffrn_measured_fraction_theta_full 0.991
_diffrn_measured_fraction_theta_max 0.981
_diffrn_measurement_device_type 'Xcalibur, Atlas, Gemini ultra'
_diffrn_measurement_method '\w scans'
_diffrn_orient_matrix_UB_11 0.0628387000
_diffrn_orient_matrix_UB_12 0.0192772000
_diffrn_orient_matrix_UB_13 0.0605001000
_diffrn_orient_matrix_UB_21 0.0449387000
_diffrn_orient_matrix_UB_22 -0.0349211000
_diffrn_orient_matrix_UB_23 0.0153951000
_diffrn_orient_matrix_UB_31 0.0313881000
_diffrn_orient_matrix_UB_32 0.0114108000
_diffrn_orient_matrix_UB_33 -0.0548881000
_diffrn_radiation_monochromator graphite
_diffrn_radiation_type MoK\a
_diffrn_radiation_wavelength 0.71073
_diffrn_reflns_av_R_equivalents 0.0204
_diffrn_reflns_av_unetI/netI 0.0298
_diffrn_reflns_Laue_measured_fraction_full 0.991
_diffrn_reflns_Laue_measured_fraction_max 0.981
_diffrn_reflns_limit_h_max 11
_diffrn_reflns_limit_h_min -10
_diffrn_reflns_limit_k_max 21
_diffrn_reflns_limit_k_min -21
_diffrn_reflns_limit_l_max 11
_diffrn_reflns_limit_l_min -11
_diffrn_reflns_number 11248
_diffrn_reflns_point_group_measured_fraction_full 0.971
_diffrn_reflns_point_group_measured_fraction_max 0.951
_diffrn_reflns_theta_full 26.000
_diffrn_reflns_theta_max 26.368
_diffrn_reflns_theta_min 3.374
_diffrn_source 'Enhance (Mo) X-ray Source'
_exptl_absorpt_coefficient_mu 0.174
_exptl_absorpt_correction_T_max 1.00000
_exptl_absorpt_correction_T_min 0.95613
_exptl_absorpt_correction_type multi-scan
_exptl_absorpt_process_details
;
CrysAlisPro, Agilent Technologies,
Version 1.171.35.21 (release 20-01-2012 CrysAlis171 .NET)
(compiled Jan 23 2012,18:06:46)
Empirical absorption correction using spherical harmonics,
 implemented in SCALE3 ABSPACK scaling algorithm.
;
_exptl_crystal_colour 'clear light colourless'
_exptl_crystal_colour_lustre clear
_exptl_crystal_colour_modifier light
_exptl_crystal_colour_primary colourless
_exptl_crystal_density_diffrn 1.076
_exptl_crystal_description block
_exptl_crystal_F_000 476
_exptl_crystal_size_max 0.4
_exptl_crystal_size_mid 0.35
_exptl_crystal_size_min 0.32
_refine_diff_density_max 0.210
_refine_diff_density_min -0.213
_refine_diff_density_rms 0.032
_refine_ls_abs_structure_details
;
 Flack x determined using 2244 quotients [(I+)-(I-)]/[(I+)+(I-)]
 (Parsons and Flack (2004), Acta Cryst. A60, s61).
;
_refine_ls_abs_structure_Flack 0.08(3)
_refine_ls_extinction_method none
_refine_ls_goodness_of_fit_ref 1.060
_refine_ls_hydrogen_treatment mixed
_refine_ls_matrix_type full
_refine_ls_number_parameters 287
_refine_ls_number_reflns 5295
_refine_ls_number_restraints 283
_refine_ls_restrained_S_all 1.051
_refine_ls_R_factor_all 0.0318
_refine_ls_R_factor_gt 0.0285
_refine_ls_shift/su_max 0.001
_refine_ls_shift/su_mean 0.000
_refine_ls_structure_factor_coef Fsqd
_refine_ls_weighting_details 'w=1/[\s^2^(Fo^2^)+(0.0342P)^2^+0.1433P] where P=(Fo^2^+2Fc^2^)/3'
_refine_ls_weighting_scheme calc
_refine_ls_wR_factor_gt 0.0678
_refine_ls_wR_factor_ref 0.0700
_reflns_Friedel_coverage 0.873
_reflns_Friedel_fraction_full 0.951
_reflns_Friedel_fraction_max 0.918
_reflns_number_gt 4998
_reflns_number_total 5295
_reflns_threshold_expression 'I > 2\s(I)'
_cod_data_source_file om5005995_si_002.cif
_cod_data_source_block 4b
_cod_depositor_comments 'Adding full bibliography for 4084362--4084367.cif.'
_cod_original_cell_volume 1353.72(14)
_cod_database_code 4084367
_shelxl_version_number 2013-4
_shelx_space_group_comment
;
The symmetry employed for this shelxl refinement is uniquely defined
by the following loop, which should always be used as a source of
symmetry information in preference to the above space-group names.
They are only intended as comments.
;
_reflns_odcompleteness_completeness 99.68
_reflns_odcompleteness_iscentric 1
_reflns_odcompleteness_theta 24.97
_olex2_refinement_description
;
1. Fixed Uiso
 At 1.2 times of:
  All C(H) groups, All C(H,H) groups
 At 1.5 times of:
  All C(H,H,H) groups
2. Restrained distances
 C3A-C2 \\sim C3-C2 \\sim C4-C2
 with sigma of 0.02
3. Uiso/Uaniso restraints and constraints
Uanis(C3) = Uanis(C3A)
4. Rigid body (RIGU) restrains
 All non-hydrogen atoms
 with sigma for 1-2 distances of 0.004 and sigma for 1-3 distances of 0.004
5. Others
 Fixed Sof: H2A(0.5) H2B(0.5) C3(0.5) H3A(0.5) H3B(0.5) H3C(0.5) C3A(0.5)
 H3AA(0.5) H3AB(0.5) H3AC(0.5)
6.a Ternary CH refined with riding coordinates:
 C2(H2A), C2(H2B), C5(H5)
6.b Secondary CH2 refined with riding coordinates:
 C22(H22A,H22B), C23(H23A,H23B)
6.c Aromatic/amide H refined with riding coordinates:
 C9(H9), C10(H10), C11(H11), C12(H12), C13(H13), C15(H15), C16(H16), C17(H17),
 C18(H18), C19(H19)
6.d Idealised Me refined as rotating group:
 C3(H3A,H3B,H3C), C3A(H3AA,H3AB,H3AC), C4(H4A,H4B,H4C), C6(H6A,H6B,H6C),
 C7(H7A,H7B,H7C), C20(H20A,H20B,H20C), C21(H21A,H21B,H21C), C24(H24A,H24B,H24C),
  C25(H25A,H25B,H25C)
;

loop_
_space_group_symop_operation_xyz
'x, y, z'
'-x, y+1/2, -z'

loop_
_atom_site_label
_atom_site_type_symbol
_atom_site_fract_x
_atom_site_fract_y
_atom_site_fract_z
_atom_site_U_iso_or_equiv
_atom_site_adp_type
_atom_site_occupancy
_atom_site_site_symmetry_order
_atom_site_calc_flag
_atom_site_refinement_flags_posn
_atom_site_refinement_flags_occupancy
_atom_site_disorder_assembly
_atom_site_disorder_group
P1 P 0.39287(6) 0.99694(3) 1.28745(5) 0.02192(12) Uani 1 1 d . . . .
P2 P 0.22171(6) 1.00054(4) 0.94580(5) 0.02083(12) Uani 1 1 d . . . .
N1 N 0.6055(3) 0.87647(13) 1.0191(2) 0.0337(5) Uani 1 1 d . . . .
N2 N 0.6958(2) 1.04103(12) 1.0800(2) 0.0328(5) Uani 1 1 d . . . .
C1 C 0.2127(2) 0.99959(17) 1.1277(2) 0.0261(4) Uani 1 1 d . . . .
H1 H 0.116(3) 1.0093(16) 1.138(3) 0.037(7) Uiso 1 1 d . . . .
C2 C 0.4099(3) 1.08910(14) 1.4013(3) 0.0338(6) Uani 1 1 d . . . .
H2A H 0.3218 1.0949 1.4364 0.041 Uiso 0.5 1 calc R P A 1
H2B H 0.3051 1.0949 1.4067 0.041 Uiso 0.5 1 calc R P B 2
C3 C 0.5774(10) 1.0890(7) 1.5456(10) 0.0468(18) Uani 0.5 1 d . P C 1
H3A H 0.5825 1.0455 1.6160 0.070 Uiso 0.5 1 calc GR P C 1
H3B H 0.5922 1.1385 1.6028 0.070 Uiso 0.5 1 calc GR P C 1
H3C H 0.6604 1.0829 1.5065 0.070 Uiso 0.5 1 calc GR P C 1
C3A C 0.5235(10) 1.0904(7) 1.5668(10) 0.0468(18) Uani 0.5 1 d . P C 2
H3AA H 0.4925 1.0517 1.6267 0.070 Uiso 0.5 1 calc GR P C 2
H3AB H 0.5246 1.1426 1.6108 0.070 Uiso 0.5 1 calc GR P C 2
H3AC H 0.6286 1.0778 1.5726 0.070 Uiso 0.5 1 calc GR P C 2
C4 C 0.4196(4) 1.15775(14) 1.3032(3) 0.0421(7) Uani 1 1 d . . . .
H4A H 0.5154 1.1535 1.2835 0.063 Uiso 1 1 calc GR . . .
H4B H 0.4221 1.2065 1.3594 0.063 Uiso 1 1 calc GR . . .
H4C H 0.3275 1.1577 1.2031 0.063 Uiso 1 1 calc GR . . .
C5 C 0.3741(3) 0.92274(14) 1.4261(3) 0.0299(5) Uani 1 1 d . . . .
H5 H 0.4632 0.9308 1.5302 0.036 Uiso 1 1 calc R . . .
C6 C 0.2206(3) 0.92927(16) 1.4498(3) 0.0413(6) Uani 1 1 d . . . .
H6A H 0.2102 0.9824 1.4840 0.062 Uiso 1 1 calc GR . . .
H6B H 0.2219 0.8917 1.5299 0.062 Uiso 1 1 calc GR . . .
H6C H 0.1316 0.9179 1.3508 0.062 Uiso 1 1 calc GR . . .
C7 C 0.3898(3) 0.84134(14) 1.3692(3) 0.0382(6) Uani 1 1 d . . . .
H7A H 0.3084 0.8334 1.2636 0.057 Uiso 1 1 calc GR . . .
H7B H 0.3776 0.8023 1.4406 0.057 Uiso 1 1 calc GR . . .
H7C H 0.4938 0.8357 1.3665 0.057 Uiso 1 1 calc GR . . .
C8 C 0.0682(3) 0.93218(13) 0.8198(2) 0.0231(5) Uani 1 1 d . . . .
C9 C -0.0580(3) 0.95218(14) 0.6820(3) 0.0335(5) Uani 1 1 d . . . .
H9 H -0.0692 1.0048 0.6463 0.040 Uiso 1 1 calc R . . .
C10 C -0.1682(3) 0.89676(16) 0.5953(3) 0.0399(6) Uani 1 1 d . . . .
H10 H -0.2539 0.9119 0.5019 0.048 Uiso 1 1 calc R . . .
C11 C -0.1539(3) 0.82050(16) 0.6439(3) 0.0379(6) Uani 1 1 d . . . .
H11 H -0.2291 0.7827 0.5844 0.045 Uiso 1 1 calc R . . .
C12 C -0.0296(4) 0.79912(15) 0.7796(4) 0.0420(7) Uani 1 1 d . . . .
H12 H -0.0192 0.7464 0.8142 0.050 Uiso 1 1 calc R . . .
C13 C 0.0802(3) 0.85413(14) 0.8657(3) 0.0344(6) Uani 1 1 d . . . .
H13 H 0.1660 0.8383 0.9584 0.041 Uiso 1 1 calc R . . .
C14 C 0.1367(3) 1.09139(12) 0.8385(3) 0.0244(5) Uani 1 1 d . . . .
C15 C 0.1583(3) 1.10840(14) 0.7022(3) 0.0355(6) Uani 1 1 d . . . .
H15 H 0.2233 1.0756 0.6711 0.043 Uiso 1 1 calc R . . .
C16 C 0.0861(4) 1.17260(16) 0.6115(3) 0.0491(7) Uani 1 1 d . . . .
H16 H 0.0996 1.1827 0.5173 0.059 Uiso 1 1 calc R . . .
C17 C -0.0047(4) 1.22172(16) 0.6565(4) 0.0545(8) Uani 1 1 d . . . .
H17 H -0.0552 1.2654 0.5932 0.065 Uiso 1 1 calc R . . .
C18 C -0.0222(4) 1.20743(18) 0.7943(4) 0.0504(8) Uani 1 1 d . . . .
H18 H -0.0823 1.2423 0.8278 0.061 Uiso 1 1 calc R . . .
C19 C 0.0475(3) 1.14234(15) 0.8843(3) 0.0341(6) Uani 1 1 d . . . .
H19 H 0.0338 1.1327 0.9785 0.041 Uiso 1 1 calc R . . .
C20 C 0.6263(4) 0.80355(17) 1.1077(4) 0.0556(8) Uani 1 1 d . . . .
H20A H 0.6698 0.7634 1.0614 0.083 Uiso 1 1 calc GR . . .
H20B H 0.5244 0.7861 1.1041 0.083 Uiso 1 1 calc GR . . .
H20C H 0.6985 0.8124 1.2169 0.083 Uiso 1 1 calc GR . . .
C21 C 0.5009(4) 0.86212(18) 0.8553(3) 0.0474(7) Uani 1 1 d . . . .
H21A H 0.4819 0.9113 0.7966 0.071 Uiso 1 1 calc GR . . .
H21B H 0.4009 0.8410 0.8502 0.071 Uiso 1 1 calc GR . . .
H21C H 0.5500 0.8244 0.8095 0.071 Uiso 1 1 calc GR . . .
C22 C 0.7590(3) 0.90609(18) 1.0300(3) 0.0447(7) Uani 1 1 d . . . .
H22A H 0.7944 0.8745 0.9611 0.054 Uiso 1 1 calc R . . .
H22B H 0.8376 0.9001 1.1390 0.054 Uiso 1 1 calc R . . .
C23 C 0.7503(3) 0.9907(2) 0.9830(3) 0.0420(6) Uani 1 1 d . . . .
H23A H 0.8555 1.0084 0.9934 0.050 Uiso 1 1 calc R . . .
H23B H 0.6774 0.9961 0.8716 0.050 Uiso 1 1 calc R . . .
C24 C 0.8213(3) 1.05329(19) 1.2357(3) 0.0479(7) Uani 1 1 d . . . .
H24A H 0.8537 1.0028 1.2886 0.072 Uiso 1 1 calc GR . . .
H24B H 0.7827 1.0870 1.2978 0.072 Uiso 1 1 calc GR . . .
H24C H 0.9114 1.0783 1.2248 0.072 Uiso 1 1 calc GR . . .
C25 C 0.6444(4) 1.11704(17) 1.0042(4) 0.0499(8) Uani 1 1 d . . . .
H25A H 0.6114 1.1503 1.0712 0.075 Uiso 1 1 calc GR . . .
H25B H 0.5559 1.1095 0.9029 0.075 Uiso 1 1 calc GR . . .
H25C H 0.7315 1.1421 0.9877 0.075 Uiso 1 1 calc GR . . .
Li1 Li 0.5167(5) 0.9729(2) 1.0929(5) 0.0304(9) Uani 1 1 d . . . .

loop_
_atom_site_aniso_label
_atom_site_aniso_U_11
_atom_site_aniso_U_22
_atom_site_aniso_U_33
_atom_site_aniso_U_23
_atom_site_aniso_U_13
_atom_site_aniso_U_12
P1 0.0223(3) 0.0233(2) 0.0181(2) -0.0007(3) 0.0060(2) -0.0007(3)
P2 0.0183(3) 0.0230(2) 0.0187(2) 0.0002(3) 0.0049(2) 0.0029(3)
N1 0.0311(12) 0.0368(11) 0.0300(11) -0.0034(9) 0.0089(10) 0.0095(9)
N2 0.0247(11) 0.0411(11) 0.0338(11) -0.0007(9) 0.0129(10) 0.0008(9)
C1 0.0209(10) 0.0361(11) 0.0202(9) 0.0022(12) 0.0070(8) 0.0046(12)
C2 0.0455(16) 0.0297(13) 0.0279(12) -0.0063(10) 0.0164(12) -0.0030(11)
C3 0.067(5) 0.0410(18) 0.025(2) -0.011(2) 0.010(3) -0.008(4)
C3A 0.067(5) 0.0410(18) 0.025(2) -0.011(2) 0.010(3) -0.008(4)
C4 0.0540(18) 0.0241(12) 0.0433(16) -0.0037(11) 0.0145(14) -0.0002(11)
C5 0.0305(14) 0.0329(13) 0.0207(11) 0.0031(10) 0.0043(10) -0.0061(10)
C6 0.0472(17) 0.0453(15) 0.0378(14) 0.0008(12) 0.0236(13) -0.0084(12)
C7 0.0366(15) 0.0301(13) 0.0407(15) 0.0064(11) 0.0078(13) -0.0027(11)
C8 0.0230(12) 0.0257(11) 0.0213(10) -0.0030(9) 0.0096(10) 0.0011(9)
C9 0.0295(13) 0.0307(12) 0.0317(12) 0.0023(10) 0.0032(11) -0.0037(10)
C10 0.0290(14) 0.0447(15) 0.0347(14) -0.0026(12) 0.0009(12) -0.0057(12)
C11 0.0342(15) 0.0390(14) 0.0395(14) -0.0144(11) 0.0138(13) -0.0120(11)
C12 0.0513(19) 0.0243(12) 0.0478(17) -0.0029(12) 0.0170(15) -0.0052(12)
C13 0.0364(15) 0.0293(13) 0.0301(13) 0.0008(10) 0.0056(12) 0.0018(11)
C14 0.0216(12) 0.0234(11) 0.0208(11) -0.0008(9) 0.0008(10) -0.0016(9)
C15 0.0460(16) 0.0300(12) 0.0269(12) 0.0008(10) 0.0109(12) -0.0040(11)
C16 0.066(2) 0.0372(15) 0.0315(14) 0.0090(11) 0.0064(14) -0.0098(14)
C17 0.0518(19) 0.0313(15) 0.0545(18) 0.0150(13) -0.0057(15) 0.0031(13)
C18 0.0394(18) 0.0348(15) 0.067(2) 0.0085(15) 0.0105(16) 0.0136(13)
C19 0.0293(14) 0.0297(12) 0.0403(15) 0.0023(11) 0.0107(12) 0.0050(10)
C20 0.068(2) 0.0396(15) 0.0567(19) 0.0047(14) 0.0225(18) 0.0177(15)
C21 0.0432(17) 0.0564(18) 0.0372(14) -0.0165(13) 0.0104(13) 0.0063(13)
C22 0.0306(15) 0.0586(17) 0.0439(16) -0.0084(13) 0.0138(13) 0.0130(13)
C23 0.0302(13) 0.0591(17) 0.0427(13) -0.0059(15) 0.0209(11) -0.0005(14)
C24 0.0321(16) 0.0617(19) 0.0455(16) -0.0122(14) 0.0108(14) -0.0047(14)
C25 0.056(2) 0.0440(16) 0.0553(19) 0.0093(14) 0.0282(17) 0.0014(14)
Li1 0.025(2) 0.034(2) 0.031(2) -0.0009(15) 0.0102(17) 0.0039(15)

loop_
_atom_type_symbol
_atom_type_description
_atom_type_scat_dispersion_real
_atom_type_scat_dispersion_imag
_atom_type_scat_source
C C 0.0033 0.0016 'International Tables Vol C Tables 4.2.6.8 and 6.1.1.4'
H H 0.0000 0.0000 'International Tables Vol C Tables 4.2.6.8 and 6.1.1.4'
N N 0.0061 0.0033 'International Tables Vol C Tables 4.2.6.8 and 6.1.1.4'
P P 0.1023 0.0942 'International Tables Vol C Tables 4.2.6.8 and 6.1.1.4'
Li Li -0.0003 0.0001 'International Tables Vol C Tables 4.2.6.8 and 6.1.1.4'

loop_
_geom_angle_atom_site_label_1
_geom_angle_atom_site_label_2
_geom_angle_atom_site_label_3
_geom_angle
C1 P1 C2 107.28(13)
C1 P1 C5 106.56(12)
C1 P1 Li1 87.11(11)
C2 P1 Li1 125.51(12)
C5 P1 C2 101.03(11)
C5 P1 Li1 125.30(12)
C1 P2 C8 106.70(11)
C1 P2 C14 111.11(12)
C1 P2 Li1 86.30(11)
C8 P2 Li1 127.40(11)
C14 P2 C8 97.73(11)
C14 P2 Li1 125.26(11)
C20 N1 C22 110.3(2)
C20 N1 Li1 117.98(19)
C21 N1 C20 109.1(2)
C21 N1 C22 110.4(2)
C21 N1 Li1 106.95(19)
C22 N1 Li1 101.80(19)
C23 N2 Li1 100.79(19)
C24 N2 C23 110.9(2)
C24 N2 Li1 111.2(2)
C25 N2 C23 110.4(2)
C25 N2 C24 109.0(2)
C25 N2 Li1 114.3(2)
P1 C1 H1 122.7(14)
P2 C1 P1 115.54(11)
P2 C1 H1 120.8(14)
P1 C2 H2A 112.0
P1 C2 H2B 104.4
C3 C2 P1 108.0(4)
C3 C2 H2A 112.0
C3A C2 P1 117.8(5)
C3A C2 H2B 104.4
C3A C2 C4 115.3(5)
C4 C2 P1 108.95(17)
C4 C2 H2A 112.0
C4 C2 H2B 104.4
C4 C2 C3 103.6(5)
C2 C3 H3A 109.5
C2 C3 H3B 109.5
C2 C3 H3C 109.5
H3A C3 H3B 109.5
H3A C3 H3C 109.5
H3B C3 H3C 109.5
C2 C3A H3AA 109.5
C2 C3A H3AB 109.5
C2 C3A H3AC 109.5
H3AA C3A H3AB 109.5
H3AA C3A H3AC 109.5
H3AB C3A H3AC 109.5
C2 C4 H4A 109.5
C2 C4 H4B 109.5
C2 C4 H4C 109.5
H4A C4 H4B 109.5
H4A C4 H4C 109.5
H4B C4 H4C 109.5
P1 C5 H5 107.9
C6 C5 P1 113.57(18)
C6 C5 H5 107.9
C7 C5 P1 109.47(16)
C7 C5 H5 107.9
C7 C5 C6 110.0(2)
C5 C6 H6A 109.5
C5 C6 H6B 109.5
C5 C6 H6C 109.5
H6A C6 H6B 109.5
H6A C6 H6C 109.5
H6B C6 H6C 109.5
C5 C7 H7A 109.5
C5 C7 H7B 109.5
C5 C7 H7C 109.5
H7A C7 H7B 109.5
H7A C7 H7C 109.5
H7B C7 H7C 109.5
C9 C8 P2 125.40(17)
C9 C8 C13 117.0(2)
C13 C8 P2 117.63(19)
C8 C9 H9 119.3
C8 C9 C10 121.4(2)
C10 C9 H9 119.3
C9 C10 H10 119.8
C11 C10 C9 120.4(3)
C11 C10 H10 119.8
C10 C11 H11 120.3
C10 C11 C12 119.4(2)
C12 C11 H11 120.3
C11 C12 H12 119.9
C11 C12 C13 120.3(3)
C13 C12 H12 119.9
C8 C13 H13 119.2
C12 C13 C8 121.6(3)
C12 C13 H13 119.2
C15 C14 P2 118.86(18)
C19 C14 P2 122.93(18)
C19 C14 C15 118.2(2)
C14 C15 H15 119.7
C16 C15 C14 120.7(3)
C16 C15 H15 119.7
C15 C16 H16 119.7
C17 C16 C15 120.5(3)
C17 C16 H16 119.7
C16 C17 H17 120.2
C16 C17 C18 119.5(3)
C18 C17 H17 120.2
C17 C18 H18 119.9
C17 C18 C19 120.2(3)
C19 C18 H18 119.9
C14 C19 C18 120.8(3)
C14 C19 H19 119.6
C18 C19 H19 119.6
N1 C20 H20A 109.5
N1 C20 H20B 109.5
N1 C20 H20C 109.5
H20A C20 H20B 109.5
H20A C20 H20C 109.5
H20B C20 H20C 109.5
N1 C21 H21A 109.5
N1 C21 H21B 109.5
N1 C21 H21C 109.5
H21A C21 H21B 109.5
H21A C21 H21C 109.5
H21B C21 H21C 109.5
N1 C22 H22A 109.3
N1 C22 H22B 109.3
N1 C22 C23 111.8(2)
N1 C22 Li1 46.95(13)
H22A C22 H22B 107.9
C23 C22 H22A 109.3
C23 C22 H22B 109.3
C23 C22 Li1 73.30(15)
Li1 C22 H22A 149.9
Li1 C22 H22B 98.8
N2 C23 C22 112.0(2)
N2 C23 H23A 109.2
N2 C23 H23B 109.2
N2 C23 Li1 47.54(13)
C22 C23 H23A 109.2
C22 C23 H23B 109.2
C22 C23 Li1 75.24(16)
H23A C23 H23B 107.9
Li1 C23 H23A 152.7
Li1 C23 H23B 95.2
N2 C24 H24A 109.5
N2 C24 H24B 109.5
N2 C24 H24C 109.5
H24A C24 H24B 109.5
H24A C24 H24C 109.5
H24B C24 H24C 109.5
N2 C25 H25A 109.5
N2 C25 H25B 109.5
N2 C25 H25C 109.5
H25A C25 H25B 109.5
H25A C25 H25C 109.5
H25B C25 H25C 109.5
P1 Li1 P2 70.09(10)
P1 Li1 C22 148.33(18)
P1 Li1 C23 153.46(18)
P2 Li1 C22 137.87(17)
P2 Li1 C23 127.64(16)
N1 Li1 P1 135.81(18)
N1 Li1 P2 116.66(18)
N1 Li1 C22 31.25(10)
N1 Li1 C23 59.37(13)
N2 Li1 P1 123.64(18)
N2 Li1 P2 125.11(18)
N2 Li1 N1 89.59(17)
N2 Li1 C22 58.95(12)
N2 Li1 C23 31.68(10)
C23 Li1 C22 31.47(10)

loop_
_geom_bond_atom_site_label_1
_geom_bond_atom_site_label_2
_geom_bond_distance
P1 C1 1.738(2)
P1 C2 1.870(2)
P1 C5 1.867(2)
P1 Li1 2.537(4)
P2 C1 1.7277(19)
P2 C8 1.853(2)
P2 C14 1.844(2)
P2 Li1 2.568(4)
N1 C20 1.464(4)
N1 C21 1.463(3)
N1 C22 1.476(4)
N1 Li1 2.080(4)
N2 C23 1.475(3)
N2 C24 1.466(4)
N2 C25 1.465(4)
N2 Li1 2.073(4)
C1 H1 0.96(3)
C2 H2A 1.0000
C2 H2B 1.0000
C2 C3 1.597(9)
C2 C3A 1.478(9)
C2 C4 1.511(4)
C3 H3A 0.9800
C3 H3B 0.9800
C3 H3C 0.9800
C3A H3AA 0.9800
C3A H3AB 0.9800
C3A H3AC 0.9800
C4 H4A 0.9800
C4 H4B 0.9800
C4 H4C 0.9800
C5 H5 1.0000
C5 C6 1.531(4)
C5 C7 1.517(3)
C6 H6A 0.9800
C6 H6B 0.9800
C6 H6C 0.9800
C7 H7A 0.9800
C7 H7B 0.9800
C7 H7C 0.9800
C8 C9 1.389(3)
C8 C13 1.392(3)
C9 H9 0.9500
C9 C10 1.391(4)
C10 H10 0.9500
C10 C11 1.369(4)
C11 H11 0.9500
C11 C12 1.376(4)
C12 H12 0.9500
C12 C13 1.383(4)
C13 H13 0.9500
C14 C15 1.392(3)
C14 C19 1.381(3)
C15 H15 0.9500
C15 C16 1.383(4)
C16 H16 0.9500
C16 C17 1.368(5)
C17 H17 0.9500
C17 C18 1.378(5)
C18 H18 0.9500
C18 C19 1.387(4)
C19 H19 0.9500
C20 H20A 0.9800
C20 H20B 0.9800
C20 H20C 0.9800
C21 H21A 0.9800
C21 H21B 0.9800
C21 H21C 0.9800
C22 H22A 0.9900
C22 H22B 0.9900
C22 C23 1.504(4)
C22 Li1 2.786(4)
C23 H23A 0.9900
C23 H23B 0.9900
C23 Li1 2.760(4)
C24 H24A 0.9800
C24 H24B 0.9800
C24 H24C 0.9800
C25 H25A 0.9800
C25 H25B 0.9800
C25 H25C 0.9800

loop_
_geom_torsion_atom_site_label_1
_geom_torsion_atom_site_label_2
_geom_torsion_atom_site_label_3
_geom_torsion_atom_site_label_4
_geom_torsion
P2 C8 C9 C10 -179.67(19)
P2 C8 C13 C12 179.5(2)
P2 C14 C15 C16 174.8(2)
P2 C14 C19 C18 -175.9(2)
N1 C22 C23 N2 58.1(3)
N1 C22 C23 Li1 27.4(2)
C1 P1 C2 C3 -178.2(4)
C1 P1 C2 C3A 160.0(4)
C1 P1 C2 C4 -66.2(2)
C1 P1 C5 C6 -44.6(2)
C1 P1 C5 C7 78.8(2)
C1 P2 C8 C9 119.7(2)
C1 P2 C8 C13 -60.9(2)
C1 P2 C14 C15 168.98(19)
C1 P2 C14 C19 -13.3(2)
C2 P1 C1 P2 117.11(16)
C2 P1 C5 C6 67.3(2)
C2 P1 C5 C7 -169.26(19)
C5 P1 C1 P2 -135.34(16)
C5 P1 C2 C3 70.4(4)
C5 P1 C2 C3A 48.6(4)
C5 P1 C2 C4 -177.6(2)
C8 P2 C1 P1 137.21(15)
C8 P2 C14 C15 -79.7(2)
C8 P2 C14 C19 98.0(2)
C8 C9 C10 C11 -0.5(4)
C9 C8 C13 C12 -1.0(4)
C9 C10 C11 C12 0.2(4)
C10 C11 C12 C13 -0.3(4)
C11 C12 C13 C8 0.7(4)
C13 C8 C9 C10 0.9(3)
C14 P2 C1 P1 -117.34(16)
C14 P2 C8 C9 4.8(2)
C14 P2 C8 C13 -175.72(18)
C14 C15 C16 C17 1.7(4)
C15 C14 C19 C18 1.8(4)
C15 C16 C17 C18 0.8(5)
C16 C17 C18 C19 -2.0(5)
C17 C18 C19 C14 0.7(5)
C19 C14 C15 C16 -3.0(4)
C20 N1 C22 C23 -163.1(2)
C20 N1 C22 Li1 -126.1(2)
C21 N1 C22 C23 76.2(3)
C21 N1 C22 Li1 113.3(2)
C24 N2 C23 C22 75.8(3)
C24 N2 C23 Li1 117.8(3)
C25 N2 C23 C22 -163.2(2)
C25 N2 C23 Li1 -121.2(3)
Li1 P1 C1 P2 -9.29(17)
Li1 P1 C2 C3 -79.1(4)
Li1 P1 C2 C3A -101.0(4)
Li1 P1 C2 C4 32.8(3)
Li1 P1 C5 C6 -143.03(19)
Li1 P1 C5 C7 -19.6(2)
Li1 P2 C1 P1 9.18(17)
Li1 P2 C8 C9 -142.0(2)
Li1 P2 C8 C13 37.4(2)
Li1 P2 C14 C15 68.1(2)
Li1 P2 C14 C19 -114.2(2)
Li1 N1 C22 C23 -37.1(3)
Li1 N2 C23 C22 -42.0(3)
Li1 C22 C23 N2 30.72(19)
